data_2014481
loop_
_publ_author_name
'Li, Bao-Zong'
'Peng, Yan-Fen'
'Zhang, Yu-Ping'
'Li, Bao-Long'
'Zhang, Yong'

_publ_section_title
;
 A novel two-dimensional cobalt(II) coordination polymer with
 1,4-bis(1,2,4-triazol-1-ylmethyl)benzene
;
_journal_issue 11
_journal_name_full 'Acta Crystallographica Section C'
_journal_page_first m560
_journal_page_last m562
_journal_paper_doi 10.1107/S0108270104022863
_journal_volume 60
_journal_year 2004
_chemical_formula_iupac '[Co (N3)2 (C12 H12 N6)2]'
_chemical_formula_moiety 'C24 H24 Co N18'
_chemical_formula_sum 'C24 H24 Co N18'
_chemical_formula_weight 623.54
_chemical_name_systematic
;
poly[[diazidocobalt(II)]-di-\m-1,4-bis(1,2,4-triazol-1-ylmethyl)benzene-
\k^2^N^4^:N^4'^]
;
_space_group_IT_number 14
_symmetry_cell_setting monoclinic
_symmetry_space_group_name_Hall '-P 2ybc'
_symmetry_space_group_name_H-M 'P 1 21/c 1'
_atom_sites_solution_hydrogens geom
_atom_sites_solution_primary direct
_atom_sites_solution_secondary difmap
_cell_angle_alpha 90.00
_cell_angle_beta 103.273(4)
_cell_angle_gamma 90.00
_cell_formula_units_Z 2
_cell_length_a 8.2682(17)
_cell_length_b 20.593(4)
_cell_length_c 8.3738(17)
_cell_measurement_reflns_used 5765
_cell_measurement_temperature 193.15
_cell_measurement_theta_max 27.4835
_cell_measurement_theta_min 3.1243
_cell_volume 1387.7(5)
_computing_cell_refinement CrystalClear
_computing_data_collection 'CrystalClear (Rigaku, 2000)'
_computing_data_reduction CrystalClear
_computing_molecular_graphics 'SHELXTL (Bruker, 1998)'
_computing_publication_material SHELXTL
_computing_structure_refinement 'SHELXL97 (Sheldrick, 1997)'
_computing_structure_solution 'SHELXS97 (Sheldrick, 1997)'
_diffrn_ambient_temperature 193.15
_diffrn_measured_fraction_theta_full 0.997
_diffrn_measured_fraction_theta_max 0.997
_diffrn_measurement_device_type 'Rigaku Mercury CCD area-detector'
_diffrn_measurement_method \w
_diffrn_radiation_monochromator graphite
_diffrn_radiation_source 'fine-focus sealed tube'
_diffrn_radiation_type MoK\a
_diffrn_radiation_wavelength 0.71073
_diffrn_reflns_av_R_equivalents 0.0315
_diffrn_reflns_av_sigmaI/netI 0.0297
_diffrn_reflns_limit_h_max 10
_diffrn_reflns_limit_h_min -10
_diffrn_reflns_limit_k_max 22
_diffrn_reflns_limit_k_min -26
_diffrn_reflns_limit_l_max 10
_diffrn_reflns_limit_l_min -10
_diffrn_reflns_number 15397
_diffrn_reflns_theta_full 27.48
_diffrn_reflns_theta_max 27.48
_diffrn_reflns_theta_min 3.19
_diffrn_standards_decay_% 0
_diffrn_standards_number 0
_exptl_absorpt_coefficient_mu 0.671
_exptl_absorpt_correction_T_max 0.867
_exptl_absorpt_correction_T_min 0.786
_exptl_absorpt_correction_type multi-scan
_exptl_absorpt_process_details '(North et al., 1968)'
_exptl_crystal_colour pink
_exptl_crystal_density_diffrn 1.492
_exptl_crystal_density_meas ?
_exptl_crystal_density_method 'not measured'
_exptl_crystal_description block
_exptl_crystal_F_000 642
_exptl_crystal_size_max 0.60
_exptl_crystal_size_mid 0.25
_exptl_crystal_size_min 0.22
_refine_diff_density_max 0.360
_refine_diff_density_min -0.324
_refine_ls_extinction_method none
_refine_ls_goodness_of_fit_ref 1.086
_refine_ls_hydrogen_treatment constr
_refine_ls_matrix_type full
_refine_ls_number_parameters 197
_refine_ls_number_reflns 3172
_refine_ls_number_restraints 0
_refine_ls_restrained_S_all 1.086
_refine_ls_R_factor_all 0.0530
_refine_ls_R_factor_gt 0.0439
_refine_ls_shift/su_max 0.000
_refine_ls_shift/su_mean 0.000
_refine_ls_structure_factor_coef Fsqd
_refine_ls_weighting_details 'calc w = 1/[\s^2^(Fo^2^)+(0.0492P)^2^+0.6596P] where P=(Fo^2^+2Fc^2^)/3'
_refine_ls_weighting_scheme calc
_refine_ls_wR_factor_gt 0.1015
_refine_ls_wR_factor_ref 0.1063
_reflns_number_gt 2772
_reflns_number_total 3172
_reflns_threshold_expression I>2\s(I)
_cod_data_source_file ga1074.cif
_cod_data_source_block I
_cod_depositor_comments
;
The following automatic conversions were performed:
'_symmetry_cell_setting' value 'Monoclinic' changed to 'monoclinic'
according to '/home/saulius/struct/CIF-dictionaries/cif_core.dic'
dictionary named 'cif_core.dic' version 2.4.1 from 2010-06-29.

Automatic conversion script
Id: cif_fix_enum 1527 2010-12-29 10:47:43Z saulius 

The following automatic conversions were performed:

'_symmetry_cell_setting' value 'Monoclinic' changed to 'monoclinic'
according to /home/saulius/struct/CIF-dictionaries/cif_core.dic
dictionary named 'cif_core.dic' version 2.4.1 from
2010-06-29.

'_geom_angle_publ_flag' value 'NO' changed to 'no'
according to /home/saulius/struct/CIF-dictionaries/cif_core.dic
dictionary named 'cif_core.dic' version 2.4.1 from 2010-06-29 (3
times).

Automatic conversion script
Id: cif_fix_values 1715 2011-07-08 13:25:40Z adriana 

The following automatic conversions were performed:

'_exptl_crystal_density_meas' value 'not measured' was changed to '?'
- the value is perceived as not measured.

Automatic conversion script
Id: cif_fix_values 3008 2015-01-20 13:52:24Z robertas 
;
_cod_original_sg_symbol_H-M 'P 21/c'
_cod_database_code 2014481
_cod_database_fobs_code 2014481

loop_
_symmetry_equiv_pos_as_xyz
'x, y, z'
'-x, y+1/2, -z+1/2'
'-x, -y, -z'
'x, -y-1/2, z-1/2'

loop_
_atom_site_label
_atom_site_fract_x
_atom_site_fract_y
_atom_site_fract_z
_atom_site_U_iso_or_equiv
_atom_site_adp_type
_atom_site_calc_flag
_atom_site_refinement_flags
_atom_site_occupancy
_atom_site_disorder_assembly
_atom_site_disorder_group
_atom_site_type_symbol
Co1 0.5000 0.5000 0.0000 0.02530(13) Uani d S 1 . . Co
N1 0.4034(2) 0.58620(8) 0.4340(2) 0.0308(4) Uani d . 1 . . N
N2 0.5715(2) 0.58709(10) 0.4858(3) 0.0441(5) Uani d . 1 . . N
N3 0.4957(2) 0.54301(8) 0.2346(2) 0.0286(4) Uani d . 1 . . N
N4 -0.2435(2) 0.84488(9) 0.3283(2) 0.0339(4) Uani d . 1 . . N
N5 -0.3620(2) 0.80809(9) 0.3736(3) 0.0408(5) Uani d . 1 . . N
N6 -0.3808(2) 0.91232(8) 0.4464(2) 0.0296(4) Uani d . 1 . . N
N7 0.2645(2) 0.54614(9) -0.0864(2) 0.0343(4) Uani d . 1 . . N
N8 0.1417(2) 0.52611(9) -0.1685(2) 0.0334(4) Uani d . 1 . . N
N9 0.0185(3) 0.50864(12) -0.2576(4) 0.0630(7) Uani d . 1 . . N
C1 0.1839(3) 0.66462(10) 0.4614(3) 0.0323(5) Uani d . 1 . . C
C2 0.0330(3) 0.65135(11) 0.3566(3) 0.0426(6) Uani d . 1 . . C
H2A -0.0010 0.6075 0.3350 0.051 Uiso calc R 1 . . H
C3 -0.0697(3) 0.70118(12) 0.2824(3) 0.0442(6) Uani d . 1 . . C
H3A -0.1730 0.6912 0.2099 0.053 Uiso calc R 1 . . H
C4 -0.0237(3) 0.76489(11) 0.3127(3) 0.0350(5) Uani d . 1 . . C
C5 0.1259(3) 0.77850(12) 0.4197(4) 0.0473(6) Uani d . 1 . . C
H5A 0.1588 0.8224 0.4425 0.057 Uiso calc R 1 . . H
C6 0.2290(3) 0.72854(12) 0.4945(3) 0.0458(6) Uani d . 1 . . C
H6A 0.3312 0.7385 0.5689 0.055 Uiso calc R 1 . . H
C7 0.2949(3) 0.60921(12) 0.5384(3) 0.0427(6) Uani d . 1 . . C
H7A 0.3644 0.6237 0.6451 0.051 Uiso calc R 1 . . H
H7B 0.2249 0.5727 0.5600 0.051 Uiso calc R 1 . . H
C8 -0.1352(3) 0.81853(13) 0.2272(3) 0.0482(6) Uani d . 1 . . C
H8A -0.0656 0.8540 0.1994 0.058 Uiso calc R 1 . . H
H8B -0.2049 0.8016 0.1234 0.058 Uiso calc R 1 . . H
C9 0.6197(3) 0.56050(12) 0.3618(3) 0.0379(5) Uani d . 1 . . C
H9A 0.7335 0.5541 0.3618 0.045 Uiso calc R 1 . . H
C10 0.3613(3) 0.56009(11) 0.2858(3) 0.0351(5) Uani d . 1 . . C
H10A 0.2503 0.5544 0.2247 0.042 Uiso calc R 1 . . H
C11 -0.4403(3) 0.85116(10) 0.4447(3) 0.0352(5) Uani d . 1 . . C
H11A -0.5312 0.8401 0.4911 0.042 Uiso calc R 1 . . H
C12 -0.2571(3) 0.90603(11) 0.3714(3) 0.0335(5) Uani d . 1 . . C
H12A -0.1880 0.9405 0.3514 0.040 Uiso calc R 1 . . H

loop_
_atom_site_aniso_label
_atom_site_aniso_U_11
_atom_site_aniso_U_22
_atom_site_aniso_U_33
_atom_site_aniso_U_12
_atom_site_aniso_U_13
_atom_site_aniso_U_23
Co1 0.0223(2) 0.0293(2) 0.0268(2) -0.00108(14) 0.01071(15) -0.00124(15)
N1 0.0314(9) 0.0339(9) 0.0287(9) 0.0083(7) 0.0101(7) -0.0001(7)
N2 0.0345(10) 0.0536(13) 0.0424(11) 0.0065(9) 0.0052(9) -0.0123(9)
N3 0.0268(8) 0.0313(9) 0.0304(9) -0.0013(7) 0.0123(7) -0.0035(7)
N4 0.0348(9) 0.0368(10) 0.0339(9) 0.0114(8) 0.0159(8) 0.0069(8)
N5 0.0386(10) 0.0339(10) 0.0523(12) 0.0054(8) 0.0151(9) 0.0021(9)
N6 0.0248(8) 0.0341(10) 0.0320(9) 0.0031(7) 0.0113(7) 0.0023(7)
N7 0.0284(9) 0.0357(10) 0.0389(10) 0.0032(7) 0.0078(8) 0.0000(8)
N8 0.0285(10) 0.0291(9) 0.0469(11) 0.0030(7) 0.0176(9) -0.0051(8)
N9 0.0260(11) 0.0694(16) 0.0911(19) -0.0023(10) 0.0082(11) -0.0401(14)
C1 0.0355(11) 0.0356(12) 0.0302(10) 0.0078(9) 0.0165(9) -0.0010(8)
C2 0.0395(12) 0.0314(12) 0.0566(15) 0.0012(10) 0.0105(11) -0.0087(10)
C3 0.0336(12) 0.0476(15) 0.0474(14) 0.0061(10) 0.0011(10) -0.0104(11)
C4 0.0384(12) 0.0363(12) 0.0358(11) 0.0111(9) 0.0201(10) 0.0016(9)
C5 0.0436(13) 0.0297(12) 0.0712(18) -0.0002(10) 0.0183(13) -0.0057(11)
C6 0.0318(12) 0.0453(14) 0.0578(15) 0.0016(10) 0.0048(11) -0.0120(12)
C7 0.0494(14) 0.0512(14) 0.0322(11) 0.0215(11) 0.0190(10) 0.0044(10)
C8 0.0595(16) 0.0516(15) 0.0426(13) 0.0263(12) 0.0306(12) 0.0112(11)
C9 0.0247(10) 0.0475(13) 0.0422(12) 0.0029(9) 0.0091(9) -0.0093(10)
C10 0.0268(10) 0.0494(13) 0.0304(11) 0.0009(9) 0.0092(8) -0.0063(9)
C11 0.0272(10) 0.0348(12) 0.0463(13) 0.0030(8) 0.0140(9) 0.0046(9)
C12 0.0317(11) 0.0353(12) 0.0373(12) 0.0052(9) 0.0156(9) 0.0054(9)

loop_
_atom_type_symbol
_atom_type_description
_atom_type_scat_dispersion_real
_atom_type_scat_dispersion_imag
_atom_type_scat_source
C C 0.0033 0.0016 'International Tables Vol C Tables 4.2.6.8 and 6.1.1.4'
H H 0.0000 0.0000 'International Tables Vol C Tables 4.2.6.8 and 6.1.1.4'
N N 0.0061 0.0033 'International Tables Vol C Tables 4.2.6.8 and 6.1.1.4'
Co Co 0.3494 0.9721 'International Tables Vol C Tables 4.2.6.8 and 6.1.1.4'

loop_
_geom_angle_atom_site_label_1
_geom_angle_atom_site_label_2
_geom_angle_atom_site_label_3
_geom_angle_site_symmetry_1
_geom_angle_site_symmetry_3
_geom_angle
_geom_angle_publ_flag
N7 Co1 N7 . 3_665 180.00(9) no
N7 Co1 N6 . 4_675 88.95(7) yes
N7 Co1 N6 3_665 4_675 91.05(7) no
N7 Co1 N6 . 2_545 91.05(7) no
N7 Co1 N6 3_665 2_545 88.95(7) no
N6 Co1 N6 4_675 2_545 180.00(9) no
N7 Co1 N3 . . 85.51(7) yes
N7 Co1 N3 3_665 . 94.49(7) no
N6 Co1 N3 4_675 . 87.11(6) yes
N6 Co1 N3 2_545 . 92.89(6) no
N7 Co1 N3 . 3_665 94.49(7) no
N7 Co1 N3 3_665 3_665 85.51(7) no
N6 Co1 N3 4_675 3_665 92.89(6) no
N6 Co1 N3 2_545 3_665 87.11(6) no
N3 Co1 N3 . 3_665 180.00(9) no
C10 N1 N2 . . 109.56(17) no
C10 N1 C7 . . 128.66(19) no
N2 N1 C7 . . 121.73(18) no
C9 N2 N1 . . 102.46(18) no
C10 N3 C9 . . 102.45(17) no
C10 N3 Co1 . . 126.28(14) no
C9 N3 Co1 . . 131.25(14) no
C12 N4 N5 . . 110.05(17) no
C12 N4 C8 . . 127.6(2) no
N5 N4 C8 . . 121.89(19) no
C11 N5 N4 . . 102.19(18) no
C12 N6 C11 . . 102.86(18) no
C12 N6 Co1 . 2 128.42(14) no
C11 N6 Co1 . 2 126.96(13) no
N8 N7 Co1 . . 130.23(15) yes
N7 N8 N9 . . 176.2(3) yes
C2 C1 C6 . . 118.7(2) no
C2 C1 C7 . . 119.6(2) no
C6 C1 C7 . . 121.7(2) no
C1 C2 C3 . . 120.7(2) no
C1 C2 H2A . . 119.6 no
C3 C2 H2A . . 119.6 no
C4 C3 C2 . . 120.7(2) no
C4 C3 H3A . . 119.7 no
C2 C3 H3A . . 119.7 no
C3 C4 C5 . . 118.9(2) no
C3 C4 C8 . . 119.9(2) no
C5 C4 C8 . . 121.2(2) no
C4 C5 C6 . . 120.5(2) no
C4 C5 H5A . . 119.7 no
C6 C5 H5A . . 119.7 no
C1 C6 C5 . . 120.4(2) no
C1 C6 H6A . . 119.8 no
C5 C6 H6A . . 119.8 no
N1 C7 C1 . . 112.54(18) no
N1 C7 H7A . . 109.1 no
C1 C7 H7A . . 109.1 no
N1 C7 H7B . . 109.1 no
C1 C7 H7B . . 109.1 no
H7A C7 H7B . . 107.8 no
N4 C8 C4 . . 112.52(18) no
N4 C8 H8A . . 109.1 no
C4 C8 H8A . . 109.1 no
N4 C8 H8B . . 109.1 no
C4 C8 H8B . . 109.1 no
H8A C8 H8B . . 107.8 no
N2 C9 N3 . . 114.96(19) no
N2 C9 H9A . . 122.5 no
N3 C9 H9A . . 122.5 no
N1 C10 N3 . . 110.57(19) no
N1 C10 H10A . . 124.7 no
N3 C10 H10A . . 124.7 no
N5 C11 N6 . . 114.65(19) no
N5 C11 H11A . . 122.7 no
N6 C11 H11A . . 122.7 no
N6 C12 N4 . . 110.25(19) no
N6 C12 H12A . . 124.9 no
N4 C12 H12A . . 124.9 no

loop_
_geom_bond_atom_site_label_1
_geom_bond_atom_site_label_2
_geom_bond_site_symmetry_2
_geom_bond_distance
_geom_bond_publ_flag
Co1 N7 . 2.1381(18) yes
Co1 N7 3_665 2.1381(18) no
Co1 N6 4_675 2.1529(17) yes
Co1 N6 2_545 2.1529(17) no
Co1 N3 . 2.1628(17) yes
Co1 N3 3_665 2.1628(17) no
N1 C10 . 1.323(3) no
N1 N2 . 1.358(3) no
N1 C7 . 1.468(3) no
N2 C9 . 1.315(3) no
N3 C10 . 1.327(3) no
N3 C9 . 1.347(3) no
N4 C12 . 1.322(3) no
N4 N5 . 1.360(3) no
N4 C8 . 1.470(3) no
N5 C11 . 1.318(3) no
N6 C12 . 1.324(3) no
N6 C11 . 1.351(3) no
N6 Co1 2 2.1529(17) no
N7 N8 . 1.163(2) yes
N8 N9 . 1.172(3) yes
C1 C2 . 1.378(3) no
C1 C6 . 1.379(3) no
C1 C7 . 1.513(3) no
C2 C3 . 1.385(3) no
C2 H2A . 0.9500 no
C3 C4 . 1.373(3) no
C3 H3A . 0.9500 no
C4 C5 . 1.380(3) no
C4 C8 . 1.510(3) no
C5 C6 . 1.390(3) no
C5 H5A . 0.9500 no
C6 H6A . 0.9500 no
C7 H7A . 0.9900 no
C7 H7B . 0.9900 no
C8 H8A . 0.9900 no
C8 H8B . 0.9900 no
C9 H9A . 0.9500 no
C10 H10A . 0.9500 no
C11 H11A . 0.9500 no
C12 H12A . 0.9500 no

loop_
_geom_torsion_atom_site_label_1
_geom_torsion_atom_site_label_2
_geom_torsion_atom_site_label_3
_geom_torsion_atom_site_label_4
_geom_torsion_site_symmetry_1
_geom_torsion
_geom_torsion_publ_flag
C10 N1 N2 C9 . -0.2(3) no
C7 N1 N2 C9 . 177.4(2) no
N7 Co1 N3 C10 . 25.19(18) no
N7 Co1 N3 C10 3_665 -154.81(18) no
N6 Co1 N3 C10 4_675 114.37(18) no
N6 Co1 N3 C10 2_545 -65.63(18) no
N7 Co1 N3 C9 . -153.3(2) no
N7 Co1 N3 C9 3_665 26.7(2) no
N6 Co1 N3 C9 4_675 -64.1(2) no
N6 Co1 N3 C9 2_545 115.9(2) no
C12 N4 N5 C11 . -0.6(2) no
C8 N4 N5 C11 . -173.3(2) no
N6 Co1 N7 N8 4_675 137.8(2) no
N6 Co1 N7 N8 2_545 -42.2(2) no
N3 Co1 N7 N8 . -135.0(2) no
N3 Co1 N7 N8 3_665 45.0(2) no
C6 C1 C2 C3 . 1.7(4) no
C7 C1 C2 C3 . -178.9(2) no
C1 C2 C3 C4 . -0.5(4) no
C2 C3 C4 C5 . -0.6(4) no
C2 C3 C4 C8 . 178.4(2) no
C3 C4 C5 C6 . 0.5(4) no
C8 C4 C5 C6 . -178.4(2) no
C2 C1 C6 C5 . -1.8(4) no
C7 C1 C6 C5 . 178.9(2) no
C4 C5 C6 C1 . 0.7(4) no
C10 N1 C7 C1 . -62.2(3) no
N2 N1 C7 C1 . 120.7(2) no
C2 C1 C7 N1 . 86.8(3) no
C6 C1 C7 N1 . -93.8(3) no
C12 N4 C8 C4 . 124.5(3) no
N5 N4 C8 C4 . -64.2(3) no
C3 C4 C8 N4 . 96.3(3) no
C5 C4 C8 N4 . -84.7(3) no
N1 N2 C9 N3 . 0.3(3) no
C10 N3 C9 N2 . -0.3(3) no
Co1 N3 C9 N2 . 178.44(16) no
N2 N1 C10 N3 . 0.0(3) no
C7 N1 C10 N3 . -177.3(2) no
C9 N3 C10 N1 . 0.1(3) no
Co1 N3 C10 N1 . -178.68(14) no
N4 N5 C11 N6 . 0.5(3) no
C12 N6 C11 N5 . -0.2(3) no
Co1 N6 C11 N5 2 165.60(15) no
C11 N6 C12 N4 . -0.2(2) no
Co1 N6 C12 N4 2 -165.74(14) no
N5 N4 C12 N6 . 0.5(3) no
C8 N4 C12 N6 . 172.7(2) no
